data_4073832
loop_
_publ_author_name
'Doherty, Simon'
'Knight, Julian G.'
'Smyth, Catherine H.'
'Harrington, Ross W.'
'Clegg, William'

_publ_section_title
;
 Metal-Dependent Reactivity of Electrophilic Platinum Group Metal Lewis
 Acid Catalysts:&#x00A0; Competitive Alkene Dimerization, Intramolecular
 Friedel&#x2212;Crafts Alkylation, and Carbonyl-Ene Reactivity
;
_journal_issue 24
_journal_name_full Organometallics
_journal_page_first 5961
_journal_paper_doi 10.1021/om7006612
_journal_volume 26
_journal_year 2007
_chemical_formula_moiety 'C19 H19 Cl F6 O6'
_chemical_formula_sum 'C19 H19 Cl F6 O6'
_chemical_formula_weight 492.79
_chemical_name_systematic
;
 ?
;
_space_group_IT_number 14
_symmetry_cell_setting monoclinic
_symmetry_space_group_name_Hall '-P 2yn'
_symmetry_space_group_name_H-M 'P 1 21/n 1'
_atom_sites_solution_hydrogens mixed
_atom_sites_solution_primary direct
_atom_sites_solution_secondary difmap
_audit_creation_method SHELXL-97
_cell_angle_alpha 90.00
_cell_angle_beta 108.851(18)
_cell_angle_gamma 90.00
_cell_formula_units_Z 4
_cell_length_a 11.715(3)
_cell_length_b 11.8054(15)
_cell_length_c 16.619(4)
_cell_measurement_reflns_used 215
_cell_measurement_temperature 150(2)
_cell_measurement_theta_max 27.50
_cell_measurement_theta_min 2.50
_cell_volume 2175.1(8)
_computing_cell_refinement EvalCCD
_computing_data_collection 'Nonius COLLECT'
_computing_data_reduction EvalCCD
_computing_molecular_graphics 'Bruker SHELXTL'
_computing_publication_material 'Bruker SHELXTL and local programs'
_computing_structure_refinement 'Bruker SHELXTL'
_computing_structure_solution 'Bruker SHELXTL'
_diffrn_ambient_temperature 150(2)
_diffrn_measured_fraction_theta_full 0.995
_diffrn_measured_fraction_theta_max 0.995
_diffrn_measurement_device_type 'Nonius KappaCCD diffractometer'
_diffrn_measurement_method '\f and \w scans'
_diffrn_radiation_monochromator graphite
_diffrn_radiation_source 'sealed tube'
_diffrn_radiation_type MoK\a
_diffrn_radiation_wavelength 0.71073
_diffrn_reflns_av_R_equivalents 0.1048
_diffrn_reflns_av_sigmaI/netI 0.0520
_diffrn_reflns_limit_h_max 13
_diffrn_reflns_limit_h_min -13
_diffrn_reflns_limit_k_max 14
_diffrn_reflns_limit_k_min -14
_diffrn_reflns_limit_l_max 19
_diffrn_reflns_limit_l_min -19
_diffrn_reflns_number 30409
_diffrn_reflns_theta_full 25.00
_diffrn_reflns_theta_max 25.00
_diffrn_reflns_theta_min 3.91
_diffrn_standards_number 0
_exptl_absorpt_coefficient_mu 0.260
_exptl_absorpt_correction_T_max 0.892
_exptl_absorpt_correction_T_min 0.881
_exptl_absorpt_correction_type multi-scan
_exptl_absorpt_process_details SADABS
_exptl_crystal_colour colourless
_exptl_crystal_density_diffrn 1.505
_exptl_crystal_density_method 'not measured'
_exptl_crystal_description block
_exptl_crystal_F_000 1008
_exptl_crystal_size_max 0.50
_exptl_crystal_size_mid 0.45
_exptl_crystal_size_min 0.45
_refine_diff_density_max 0.465
_refine_diff_density_min -0.473
_refine_diff_density_rms 0.105
_refine_ls_extinction_coef 0.013(3)
_refine_ls_extinction_expression Fc^*^=kFc[1+0.001xFc^2^\l^3^/sin(2\q)]^-1/4^
_refine_ls_extinction_method SHELXL
_refine_ls_goodness_of_fit_ref 1.125
_refine_ls_hydrogen_treatment mixed
_refine_ls_matrix_type full
_refine_ls_number_parameters 300
_refine_ls_number_reflns 3810
_refine_ls_number_restraints 0
_refine_ls_restrained_S_all 1.125
_refine_ls_R_factor_all 0.0682
_refine_ls_R_factor_gt 0.0498
_refine_ls_shift/su_max 0.001
_refine_ls_shift/su_mean 0.000
_refine_ls_structure_factor_coef Fsqd
_refine_ls_weighting_details 'calc w=1/[\s^2^(Fo^2^)+(0.0670P)^2^+1.3643P] where P=(Fo^2^+2Fc^2^)/3'
_refine_ls_weighting_scheme calc
_refine_ls_wR_factor_gt 0.1255
_refine_ls_wR_factor_ref 0.1462
_reflns_number_gt 2956
_reflns_number_total 3810
_reflns_threshold_expression I>2\s(I)
_cod_data_source_file om7006612-file002.cif
_cod_data_source_block sd234_compound_3b
_cod_original_cell_volume 2175.0(8)
_cod_original_sg_symbol_H-M 'P 21/n'
_cod_database_code 4073832

loop_
_symmetry_equiv_pos_as_xyz
'x, y, z'
'-x+1/2, y+1/2, -z+1/2'
'-x, -y, -z'
'x-1/2, -y-1/2, z-1/2'

loop_
_atom_site_label
_atom_site_type_symbol
_atom_site_fract_x
_atom_site_fract_y
_atom_site_fract_z
_atom_site_U_iso_or_equiv
_atom_site_adp_type
_atom_site_occupancy
_atom_site_symmetry_multiplicity
_atom_site_calc_flag
_atom_site_refinement_flags
Cl1 Cl 1.05162(6) 0.53455(8) 0.69296(4) 0.0596(3) Uani 1 1 d .
O1 O 0.64168(16) 0.77430(14) 0.50439(10) 0.0368(4) Uani 1 1 d .
O2 O 0.54561(17) 0.62044(15) 0.53200(10) 0.0396(5) Uani 1 1 d .
O3 O 0.42200(15) 0.58740(16) 0.36930(11) 0.0353(4) Uani 1 1 d .
H3 H 0.437(3) 0.543(3) 0.410(2) 0.059(10) Uiso 1 1 d .
O4 O 0.42444(16) 0.51141(19) 0.21159(13) 0.0458(5) Uani 1 1 d .
H4 H 0.419(3) 0.513(3) 0.259(2) 0.048(9) Uiso 1 1 d .
O5 O 0.51989(19) 0.59653(18) 0.10177(14) 0.0564(6) Uani 1 1 d .
O6 O 0.67375(17) 0.47227(16) 0.13752(11) 0.0429(5) Uani 1 1 d .
F1 F 0.48379(15) 0.88162(13) 0.36413(10) 0.0499(4) Uani 1 1 d .
F2 F 0.35071(15) 0.80092(16) 0.40932(11) 0.0558(5) Uani 1 1 d .
F3 F 0.34634(15) 0.77653(15) 0.28023(10) 0.0562(5) Uani 1 1 d .
F4 F 0.45729(18) 0.28926(16) 0.24589(12) 0.0670(6) Uani 1 1 d .
F5 F 0.43843(18) 0.32227(15) 0.11448(10) 0.0630(5) Uani 1 1 d .
F6 F 0.61131(17) 0.27549(13) 0.20376(10) 0.0541(5) Uani 1 1 d .
C1 C 0.6454(3) 0.8786(3) 0.63000(19) 0.0549(8) Uani 1 1 d .
H1A H 0.6906 0.8925 0.6900 0.082 Uiso 1 1 calc R
H1B H 0.5643 0.8513 0.6248 0.082 Uiso 1 1 calc R
H1C H 0.6392 0.9492 0.5978 0.082 Uiso 1 1 calc R
C2 C 0.7091(2) 0.7920(2) 0.59564(15) 0.0398(6) Uani 1 1 d .
H2A H 0.7922 0.8178 0.6025 0.048 Uiso 1 1 calc R
H2B H 0.7142 0.7199 0.6271 0.048 Uiso 1 1 calc R
C3 C 0.5665(2) 0.6879(2) 0.48425(14) 0.0301(5) Uani 1 1 d .
C4 C 0.5014(2) 0.6814(2) 0.38688(14) 0.0300(5) Uani 1 1 d .
C5 C 0.4202(2) 0.7863(2) 0.36008(15) 0.0389(6) Uani 1 1 d .
C6 C 0.5900(2) 0.6744(2) 0.33540(14) 0.0304(5) Uani 1 1 d .
H6A H 0.5445 0.6799 0.2739 0.036 Uiso 1 1 calc R
H6B H 0.6469 0.7390 0.3508 0.036 Uiso 1 1 calc R
C7 C 0.6600(2) 0.5644(2) 0.35304(14) 0.0287(5) Uani 1 1 d .
C8 C 0.7593(2) 0.5559(2) 0.43660(14) 0.0295(5) Uani 1 1 d .
C9 C 0.7638(2) 0.4639(2) 0.49049(16) 0.0346(6) Uani 1 1 d .
H9A H 0.7052 0.4055 0.4729 0.042 Uiso 1 1 calc R
C10 C 0.8534(2) 0.4567(2) 0.57003(16) 0.0401(6) Uani 1 1 d .
H10A H 0.8554 0.3946 0.6069 0.048 Uiso 1 1 calc R
C11 C 0.9391(2) 0.5418(2) 0.59387(15) 0.0381(6) Uani 1 1 d .
C12 C 0.9376(2) 0.6332(2) 0.54172(16) 0.0405(6) Uani 1 1 d .
H12A H 0.9974 0.6906 0.5591 0.049 Uiso 1 1 calc R
C13 C 0.8469(2) 0.6400(2) 0.46323(15) 0.0352(6) Uani 1 1 d .
H13A H 0.8447 0.7030 0.4272 0.042 Uiso 1 1 calc R
C14 C 0.6362(2) 0.4745(2) 0.30109(15) 0.0326(6) Uani 1 1 d .
H14A H 0.6873 0.4106 0.3194 0.039 Uiso 1 1 calc R
C15 C 0.5361(2) 0.4634(2) 0.21587(15) 0.0342(6) Uani 1 1 d .
C16 C 0.5113(3) 0.3369(3) 0.19511(16) 0.0446(7) Uani 1 1 d .
C17 C 0.5742(2) 0.5198(2) 0.14436(15) 0.0346(6) Uani 1 1 d .
C18 C 0.7196(3) 0.5184(3) 0.07191(18) 0.0521(8) Uani 1 1 d .
H18A H 0.6512 0.5311 0.0191 0.062 Uiso 1 1 calc R
H18B H 0.7744 0.4625 0.0592 0.062 Uiso 1 1 calc R
C19 C 0.7852(3) 0.6265(3) 0.0986(2) 0.0677(10) Uani 1 1 d .
H19A H 0.8195 0.6514 0.0550 0.102 Uiso 1 1 calc R
H19B H 0.8502 0.6154 0.1526 0.102 Uiso 1 1 calc R
H19C H 0.7292 0.6843 0.1059 0.102 Uiso 1 1 calc R

loop_
_atom_site_aniso_label
_atom_site_aniso_U_11
_atom_site_aniso_U_22
_atom_site_aniso_U_33
_atom_site_aniso_U_23
_atom_site_aniso_U_13
_atom_site_aniso_U_12
Cl1 0.0417(4) 0.0904(6) 0.0317(4) -0.0084(4) -0.0089(3) 0.0188(4)
O1 0.0389(10) 0.0377(10) 0.0265(9) -0.0035(7) 0.0005(7) -0.0040(8)
O2 0.0474(11) 0.0420(10) 0.0283(9) 0.0008(8) 0.0106(8) -0.0017(8)
O3 0.0315(9) 0.0414(10) 0.0294(9) -0.0024(8) 0.0047(7) -0.0064(8)
O4 0.0279(10) 0.0703(14) 0.0324(11) -0.0110(9) 0.0005(8) 0.0064(9)
O5 0.0480(12) 0.0528(13) 0.0626(13) 0.0204(11) 0.0098(10) 0.0120(10)
O6 0.0408(10) 0.0494(11) 0.0382(10) 0.0069(8) 0.0124(8) 0.0096(9)
F1 0.0569(10) 0.0367(9) 0.0503(9) 0.0061(7) 0.0092(8) 0.0112(8)
F2 0.0493(10) 0.0700(12) 0.0508(10) 0.0008(8) 0.0198(8) 0.0229(9)
F3 0.0482(10) 0.0697(12) 0.0345(8) -0.0012(8) -0.0089(7) 0.0232(9)
F4 0.0761(13) 0.0657(12) 0.0602(11) 0.0037(9) 0.0235(10) -0.0250(10)
F5 0.0780(13) 0.0541(10) 0.0388(9) -0.0119(8) -0.0060(8) -0.0193(10)
F6 0.0743(12) 0.0371(9) 0.0461(9) -0.0055(7) 0.0129(8) 0.0059(8)
C1 0.0462(17) 0.067(2) 0.0452(16) -0.0180(15) 0.0065(13) 0.0066(15)
C2 0.0369(14) 0.0470(15) 0.0256(12) -0.0079(11) -0.0040(10) -0.0005(12)
C3 0.0287(12) 0.0332(12) 0.0253(12) -0.0015(10) 0.0046(10) 0.0046(10)
C4 0.0292(12) 0.0321(13) 0.0250(11) -0.0013(9) 0.0035(9) 0.0007(10)
C5 0.0368(14) 0.0482(16) 0.0282(13) -0.0015(11) 0.0053(11) 0.0099(12)
C6 0.0306(12) 0.0343(13) 0.0224(11) 0.0004(9) 0.0034(9) 0.0002(10)
C7 0.0245(11) 0.0356(13) 0.0246(11) 0.0002(10) 0.0061(9) 0.0000(10)
C8 0.0236(11) 0.0357(13) 0.0270(12) -0.0028(10) 0.0052(9) 0.0044(10)
C9 0.0287(12) 0.0356(13) 0.0339(13) -0.0005(10) 0.0023(10) 0.0014(10)
C10 0.0382(14) 0.0452(15) 0.0325(13) 0.0068(11) 0.0049(11) 0.0115(12)
C11 0.0267(12) 0.0559(17) 0.0256(12) -0.0067(11) 0.0001(10) 0.0134(12)
C12 0.0262(12) 0.0513(16) 0.0378(14) -0.0120(12) 0.0016(10) -0.0023(12)
C13 0.0293(12) 0.0425(14) 0.0309(12) -0.0009(11) 0.0060(10) -0.0006(11)
C14 0.0268(12) 0.0386(14) 0.0275(12) -0.0015(10) 0.0023(10) 0.0051(10)
C15 0.0291(12) 0.0391(14) 0.0290(12) -0.0061(10) 0.0016(10) 0.0022(11)
C16 0.0520(17) 0.0463(16) 0.0304(13) -0.0040(12) 0.0065(12) -0.0069(14)
C17 0.0321(13) 0.0340(13) 0.0292(12) -0.0040(10) -0.0016(10) -0.0010(11)
C18 0.0516(17) 0.069(2) 0.0363(15) 0.0059(14) 0.0151(13) 0.0048(16)
C19 0.0534(19) 0.094(3) 0.0534(19) 0.0104(18) 0.0137(15) -0.0194(19)

loop_
_atom_type_symbol
_atom_type_description
_atom_type_scat_dispersion_real
_atom_type_scat_dispersion_imag
_atom_type_scat_source
C C 0.0033 0.0016 'International Tables Vol C Tables 4.2.6.8 and 6.1.1.4'
H H 0.0000 0.0000 'International Tables Vol C Tables 4.2.6.8 and 6.1.1.4'
O O 0.0106 0.0060 'International Tables Vol C Tables 4.2.6.8 and 6.1.1.4'
F F 0.0171 0.0103 'International Tables Vol C Tables 4.2.6.8 and 6.1.1.4'
Cl Cl 0.1484 0.1585 'International Tables Vol C Tables 4.2.6.8 and 6.1.1.4'

loop_
_geom_angle_atom_site_label_1
_geom_angle_atom_site_label_2
_geom_angle_atom_site_label_3
_geom_angle
C2 O1 C3 117.42(19)
H3 O3 C4 112(2)
H4 O4 C15 109(2)
C17 O6 C18 116.6(2)
H1A C1 H1B 109.5
H1A C1 H1C 109.5
H1A C1 C2 109.5
H1B C1 H1C 109.5
H1B C1 C2 109.5
H1C C1 C2 109.5
O1 C2 C1 108.8(2)
O1 C2 H2A 109.9
O1 C2 H2B 109.9
C1 C2 H2A 109.9
C1 C2 H2B 109.9
H2A C2 H2B 108.3
O1 C3 O2 127.3(2)
O1 C3 C4 111.5(2)
O2 C3 C4 121.2(2)
O3 C4 C3 108.81(19)
O3 C4 C5 105.52(19)
O3 C4 C6 111.00(19)
C3 C4 C5 108.16(19)
C3 C4 C6 112.84(19)
C5 C4 C6 110.2(2)
F1 C5 F2 107.4(2)
F1 C5 F3 107.1(2)
F1 C5 C4 112.4(2)
F2 C5 F3 107.0(2)
F2 C5 C4 111.6(2)
F3 C5 C4 111.1(2)
C4 C6 H6A 109.5
C4 C6 H6B 109.5
C4 C6 C7 110.91(19)
H6A C6 H6B 108.0
H6A C6 C7 109.5
H6B C6 C7 109.5
C6 C7 C8 116.51(19)
C6 C7 C14 124.6(2)
C8 C7 C14 118.8(2)
C7 C8 C9 120.2(2)
C7 C8 C13 121.2(2)
C9 C8 C13 118.6(2)
C8 C9 H9A 119.5
C8 C9 C10 120.9(2)
H9A C9 C10 119.5
C9 C10 H10A 120.7
C9 C10 C11 118.6(2)
H10A C10 C11 120.7
Cl1 C11 C10 119.3(2)
Cl1 C11 C12 118.9(2)
C10 C11 C12 121.8(2)
C11 C12 H12A 120.5
C11 C12 C13 118.9(2)
H12A C12 C13 120.5
C8 C13 C12 121.2(2)
C8 C13 H13A 119.4
C12 C13 H13A 119.4
C7 C14 H14A 116.4
C7 C14 C15 127.2(2)
H14A C14 C15 116.4
O4 C15 C14 115.8(2)
O4 C15 C16 105.9(2)
O4 C15 C17 106.4(2)
C14 C15 C16 109.0(2)
C14 C15 C17 110.5(2)
C16 C15 C17 109.0(2)
F4 C16 F5 107.4(2)
F4 C16 F6 106.3(2)
F4 C16 C15 111.2(2)
F5 C16 F6 106.7(2)
F5 C16 C15 111.1(2)
F6 C16 C15 113.8(2)
O5 C17 O6 125.5(3)
O5 C17 C15 123.3(2)
O6 C17 C15 111.2(2)
O6 C18 H18A 109.2
O6 C18 H18B 109.2
O6 C18 C19 112.1(2)
H18A C18 H18B 107.9
H18A C18 C19 109.2
H18B C18 C19 109.2
C18 C19 H19A 109.5
C18 C19 H19B 109.5
C18 C19 H19C 109.5
H19A C19 H19B 109.5
H19A C19 H19C 109.5
H19B C19 H19C 109.5

loop_
_geom_bond_atom_site_label_1
_geom_bond_atom_site_label_2
_geom_bond_distance
Cl1 C11 1.748(2)
O1 C2 1.481(3)
O1 C3 1.318(3)
O2 C3 1.204(3)
O3 H3 0.83(4)
O3 C4 1.416(3)
O4 H4 0.81(3)
O4 C15 1.406(3)
O5 C17 1.199(3)
O6 C17 1.331(3)
O6 C18 1.467(3)
F1 C5 1.339(3)
F2 C5 1.339(3)
F3 C5 1.335(3)
F4 C16 1.332(3)
F5 C16 1.347(3)
F6 C16 1.346(4)
C1 H1A 0.980
C1 H1B 0.980
C1 H1C 0.980
C1 C2 1.485(4)
C2 H2A 0.990
C2 H2B 0.990
C3 C4 1.552(3)
C4 C5 1.538(3)
C4 C6 1.546(3)
C6 H6A 0.990
C6 H6B 0.990
C6 C7 1.514(3)
C7 C8 1.499(3)
C7 C14 1.339(3)
C8 C9 1.398(4)
C8 C13 1.393(3)
C9 H9A 0.950
C9 C10 1.400(3)
C10 H10A 0.950
C10 C11 1.385(4)
C11 C12 1.380(4)
C12 H12A 0.950
C12 C13 1.393(3)
C13 H13A 0.950
C14 H14A 0.950
C14 C15 1.525(3)
C15 C16 1.539(4)
C15 C17 1.549(4)
C18 H18A 0.990
C18 H18B 0.990
C18 C19 1.482(5)
C19 H19A 0.980
C19 H19B 0.980
C19 H19C 0.980

loop_
_geom_hbond_atom_site_label_D
_geom_hbond_atom_site_label_H
_geom_hbond_atom_site_label_A
_geom_hbond_distance_DH
_geom_hbond_distance_HA
_geom_hbond_distance_DA
_geom_hbond_angle_DHA
_geom_hbond_site_symmetry_A
O3 H3 O2 0.83(4) 2.14(4) 2.907(3) 154(3) 3_666
O3 H3 O2 0.83(4) 2.21(4) 2.651(2) 114(3) .
O4 H4 O3 0.81(3) 2.03(4) 2.779(3) 154(3) .

loop_
_geom_torsion_atom_site_label_1
_geom_torsion_atom_site_label_2
_geom_torsion_atom_site_label_3
_geom_torsion_atom_site_label_4
_geom_torsion
C3 O1 C2 C1 -97.2(3)
C2 O1 C3 O2 0.1(4)
C2 O1 C3 C4 179.20(19)
O1 C3 C4 O3 -179.83(18)
O1 C3 C4 C5 -65.7(3)
O1 C3 C4 C6 56.5(3)
O2 C3 C4 O3 -0.7(3)
O2 C3 C4 C5 113.5(3)
O2 C3 C4 C6 -124.4(2)
O3 C4 C5 F1 -172.98(19)
O3 C4 C5 F2 66.3(2)
O3 C4 C5 F3 -53.0(3)
C3 C4 C5 F1 70.7(3)
C3 C4 C5 F2 -50.0(3)
C3 C4 C5 F3 -169.3(2)
C6 C4 C5 F1 -53.1(3)
C6 C4 C5 F2 -173.8(2)
C6 C4 C5 F3 66.9(3)
O3 C4 C6 C7 -56.5(2)
C3 C4 C6 C7 65.9(2)
C5 C4 C6 C7 -173.03(19)
C4 C6 C7 C8 -75.5(2)
C4 C6 C7 C14 101.9(3)
C6 C7 C8 C9 127.6(2)
C6 C7 C8 C13 -50.8(3)
C14 C7 C8 C9 -49.9(3)
C14 C7 C8 C13 131.7(3)
C7 C8 C9 C10 -177.8(2)
C13 C8 C9 C10 0.7(4)
C8 C9 C10 C11 -1.0(4)
C9 C10 C11 Cl1 179.9(2)
C9 C10 C11 C12 0.5(4)
Cl1 C11 C12 C13 -179.09(19)
C10 C11 C12 C13 0.4(4)
C7 C8 C13 C12 178.6(2)
C9 C8 C13 C12 0.1(4)
C11 C12 C13 C8 -0.7(4)
C6 C7 C14 C15 -0.4(4)
C8 C7 C14 C15 176.9(2)
C7 C14 C15 O4 -39.4(4)
C7 C14 C15 C16 -158.7(3)
C7 C14 C15 C17 81.6(3)
O4 C15 C16 F4 -54.4(3)
O4 C15 C16 F5 65.1(3)
O4 C15 C16 F6 -174.4(2)
C14 C15 C16 F4 70.8(3)
C14 C15 C16 F5 -169.6(2)
C14 C15 C16 F6 -49.2(3)
C17 C15 C16 F4 -168.6(2)
C17 C15 C16 F5 -49.0(3)
C17 C15 C16 F6 71.5(3)
C18 O6 C17 O5 -0.2(4)
C18 O6 C17 C15 -179.9(2)
O4 C15 C17 O5 6.3(3)
O4 C15 C17 O6 -174.00(19)
C14 C15 C17 O5 -120.2(3)
C14 C15 C17 O6 59.5(3)
C16 C15 C17 O5 120.1(3)
C16 C15 C17 O6 -60.2(3)
C17 O6 C18 C19 77.9(3)
